data_1520680
loop_
_publ_author_name
'Springborg, Johan'
'Pretzmann, Ulla'
'Olsen, Carl Erik'
'Sotofte, Inger'

_publ_section_title
;
 Crystal Structures of Salts of Mono- and Triprotonated [36]Adamanzane,
 1,5,9,13-Tetraazatricyclo[7.7.3.3(5,13)]docosane, and Equilibrium Studies
 of the Reactions between Mono-, Di- and Triprotonated Species,
 Respectively, Having None, One and Two Lone Pairs Pointing Outwards
;
_journal_name_full 'Acta Chemica Scandinavica'
_journal_page_first 289
_journal_page_last 295
_journal_paper_doi 10.3891/acta.chem.scand.52-0289
_journal_volume 52
_journal_year 1998
_chemical_formula_sum 'C18 H37 Br N4'
_chemical_formula_weight 389.42
_space_group_IT_number 5
_symmetry_cell_setting monoclinic
_symmetry_Int_Tables_number 5
_symmetry_space_group_name_Hall 'C 2y'
_symmetry_space_group_name_H-M 'C 1 2 1'
_cell_angle_alpha 90
_cell_angle_beta 109.59(4)
_cell_angle_gamma 90
_cell_formula_units_Z 4
_cell_length_a 15.232(8)
_cell_length_b 8.786(5)
_cell_length_c 15.220(10)
_cell_volume 1919(2)
_diffrn_ambient_temperature 145
_diffrn_radiation_probe x-ray
_diffrn_radiation_type CuK\a
_diffrn_radiation_wavelength 1.5418
_exptl_absorpt_coefficient_mu 2.96
_exptl_crystal_density_diffrn 1.35
_exptl_crystal_F_000 832
_refine_ls_number_reflns 1043
_refine_ls_R_factor_gt 0.0988
_refine_ls_wR_factor_gt 0.3201
_cod_data_source_file Acta-Chem-Scand-1998-52-289-295-1.cif
_cod_data_source_block 1
_cod_depositor_comments
;
No atomic coordinates in the paper, a dummy atom was added

 The dummy atom was replaced by unknown values. This is the
 standard way of marking entries in the COD that do not contain
 coordinates.

 Antanas Vaitkus,
 2016-12-06
;
_cod_original_sg_symbol_H-M 'C 2'
_cod_database_code 1520680

loop_
_symmetry_equiv_pos_site_id
_symmetry_equiv_pos_as_xyz
1 x,y,z
2 -x,y,-z
3 1/2+x,1/2+y,z
4 1/2-x,1/2+y,-z

loop_
_atom_site_label
_atom_site_type_symbol
_atom_site_fract_x
_atom_site_fract_y
_atom_site_fract_z
_atom_site_U_iso_or_equiv
_atom_site_calc_flag
? ? ? ? ? ? ?
